data_4021923
loop_
_publ_author_name
'Andrea Guerrini'
'Greta Varchi'
'Arturo Battaglia'

_publ_section_title
;
 Stereoselective One-Pot Synthesis of Constrained N,O-Orthogonally
 Protected C-Glycosyl Norstatines [C(1')-Aminoglycosyl-1,3-dioxolan-4-ones]
;
_journal_name_full 'Journal of Organic Chemistry'
_journal_page_first 6785
_journal_page_last 6795
_journal_paper_doi 10.1021/jo0608164
_journal_volume 71
_journal_year 2006
_chemical_formula_sum 'C35 H63 N2 O9 S Si2'
_chemical_formula_weight 744.11
_chemical_name_systematic
; 
 ? 
;
_space_group_IT_number 19
_symmetry_cell_setting orthorhombic
_symmetry_space_group_name_Hall 'P 2ac 2ab'
_symmetry_space_group_name_H-M 'P 21 21 21'
_atom_sites_solution_hydrogens geom
_atom_sites_solution_primary direct
_atom_sites_solution_secondary difmap
_audit_creation_method SHELXL-97
_cell_angle_alpha 90.00
_cell_angle_beta 90.00
_cell_angle_gamma 90.00
_cell_formula_units_Z 8
_cell_length_a 15.8067(8)
_cell_length_b 17.1839(8)
_cell_length_c 34.6122(17)
_cell_measurement_reflns_used 2781
_cell_measurement_temperature 273(2)
_cell_measurement_theta_max 13.453
_cell_measurement_theta_min 2.1855
_cell_volume 9401.4(8)
_computing_structure_refinement 'SHELXL-97 (Sheldrick, 1997)'
_computing_structure_solution 'SHELXS-97 (Sheldrick, 1990)'
_diffrn_ambient_temperature 273(2)
_diffrn_measured_fraction_theta_full 1.000
_diffrn_measured_fraction_theta_max 1.000
_diffrn_measurement_device_type 'CCD Area Detector'
_diffrn_measurement_method 'phi and omega scans'
_diffrn_radiation_monochromator graphite
_diffrn_radiation_source 'fine-focus sealed tube'
_diffrn_radiation_type MoK\a
_diffrn_radiation_wavelength 0.71073
_diffrn_reflns_av_R_equivalents 0.2063
_diffrn_reflns_av_sigmaI/netI 0.1725
_diffrn_reflns_limit_h_max 18
_diffrn_reflns_limit_h_min -18
_diffrn_reflns_limit_k_max 20
_diffrn_reflns_limit_k_min -20
_diffrn_reflns_limit_l_max 41
_diffrn_reflns_limit_l_min -41
_diffrn_reflns_number 91526
_diffrn_reflns_theta_full 25.00
_diffrn_reflns_theta_max 25.00
_diffrn_reflns_theta_min 1.32
_exptl_absorpt_coefficient_mu 0.164
_exptl_absorpt_correction_T_max 0.9758
_exptl_absorpt_correction_T_min 0.9602
_exptl_absorpt_correction_type empirical
_exptl_crystal_colour colourless
_exptl_crystal_density_diffrn 1.051
_exptl_crystal_density_method 'not measured'
_exptl_crystal_description prismatic
_exptl_crystal_F_000 3224
_exptl_crystal_size_max 0.25
_exptl_crystal_size_mid 0.20
_exptl_crystal_size_min 0.15
_refine_diff_density_max 0.421
_refine_diff_density_min -0.417
_refine_diff_density_rms 0.048
_refine_ls_abs_structure_details 'Flack H D (1983), Acta Cryst. A39, 876-881'
_refine_ls_abs_structure_Flack -0.02(18)
_refine_ls_extinction_method none
_refine_ls_goodness_of_fit_ref 0.965
_refine_ls_hydrogen_treatment constr
_refine_ls_matrix_type full
_refine_ls_number_parameters 868
_refine_ls_number_reflns 16546
_refine_ls_number_restraints 123
_refine_ls_restrained_S_all 0.979
_refine_ls_R_factor_all 0.2846
_refine_ls_R_factor_gt 0.0927
_refine_ls_shift/su_max 0.000
_refine_ls_shift/su_mean 0.000
_refine_ls_structure_factor_coef Fsqd
_refine_ls_weighting_details 'calc w=1/[\s^2^(Fo^2^)+(0.1338P)^2^+0.0000P] where P=(Fo^2^+2Fc^2^)/3'
_refine_ls_weighting_scheme calc
_refine_ls_wR_factor_gt 0.2114
_refine_ls_wR_factor_ref 0.3167
_reflns_number_gt 4946
_reflns_number_total 16546
_reflns_threshold_expression >2sigma(I)
_cod_data_source_file jo0608164si20060418_015651_2.cif
_cod_depositor_comments
;
The following automatic conversions were performed:
'_symmetry_cell_setting' value 'Orthorhombic' changed to 'orthorhombic'
according to '/home/saulius/struct/CIF-dictionaries/cif_core.dic'
dictionary named 'cif_core.dic' version 2.4.1 from 2010-06-29.

Automatic conversion script
Id: cif_fix_enum 1527 2010-12-29 10:47:43Z saulius 
;
_cod_database_code 4021923

loop_
_symmetry_equiv_pos_as_xyz
'x, y, z'
'-x+1/2, -y, z+1/2'
'-x, y+1/2, -z+1/2'
'x+1/2, -y+1/2, -z'

loop_
_atom_site_label
_atom_site_type_symbol
_atom_site_fract_x
_atom_site_fract_y
_atom_site_fract_z
_atom_site_U_iso_or_equiv
_atom_site_adp_type
_atom_site_occupancy
_atom_site_symmetry_multiplicity
_atom_site_calc_flag
_atom_site_refinement_flags
_atom_site_disorder_assembly
_atom_site_disorder_group
S1 S 0.23233(18) 0.07559(17) 0.90411(7) 0.0893(8) Uani 1 1 d . . .
Si2 Si 0.4984(2) 0.1154(2) 0.77376(11) 0.1259(13) Uani 1 1 d . . .
O1 O 0.1017(6) 0.5331(5) 0.8436(3) 0.124(3) Uani 1 1 d . . .
O2 O 0.1787(5) 0.2853(5) 0.8703(2) 0.105(2) Uani 1 1 d . . .
O3 O 0.2297(4) 0.2144(4) 0.79975(17) 0.0855(19) Uani 1 1 d . . .
O4 O 0.4220(4) 0.2802(4) 0.84106(18) 0.096(2) Uani 1 1 d . A .
O5 O 0.4148(4) 0.1655(4) 0.78727(19) 0.102(2) Uani 1 1 d . . .
O6 O 0.3172(4) 0.1118(4) 0.91319(18) 0.103(2) Uani 1 1 d . . .
O7 O 0.0578(6) -0.0155(6) 0.8564(3) 0.137(3) Uani 1 1 d . . .
O8 O 0.1182(6) -0.0783(6) 0.8071(3) 0.119(3) Uani 1 1 d . . .
O9 O 0.1637(4) 0.0229(5) 0.7706(2) 0.104(2) Uani 1 1 d . . .
N1 N 0.1458(6) 0.4091(7) 0.8560(2) 0.093(3) Uani 1 1 d . . .
H1 H 0.1135 0.4099 0.8759 0.112 Uiso 1 1 calc R . .
N2 N 0.1940(5) 0.1210(5) 0.8657(2) 0.082(2) Uani 1 1 d . . .
H2A H 0.1631 0.1620 0.8674 0.098 Uiso 1 1 calc R . .
C1 C 0.1477(8) 0.4771(9) 0.8336(4) 0.101(3) Uani 1 1 d . . .
C2 C 0.2042(8) 0.4724(7) 0.8018(3) 0.099(3) Uani 1 1 d . . .
H2 H 0.2111 0.5141 0.7850 0.118 Uiso 1 1 calc R . .
C3 C 0.2469(7) 0.4065(9) 0.7967(3) 0.102(4) Uani 1 1 d . . .
H3 H 0.2840 0.4046 0.7758 0.123 Uiso 1 1 calc R . .
C4 C 0.2415(5) 0.3426(6) 0.8187(2) 0.053(2) Uani 1 1 d . . .
C5 C 0.1877(8) 0.3444(9) 0.8500(4) 0.096(4) Uani 1 1 d . . .
C6 C 0.2890(7) 0.2727(7) 0.8080(3) 0.091(3) Uani 1 1 d . . .
H6 H 0.3214 0.2837 0.7845 0.110 Uiso 1 1 calc R . .
C7 C 0.3473(7) 0.2373(7) 0.8373(3) 0.086(3) Uani 1 1 d . . .
H7 H 0.3187 0.2328 0.8624 0.104 Uiso 1 1 calc R . .
C8 C 0.3594(6) 0.1574(7) 0.8194(3) 0.087(3) Uani 1 1 d . . .
H8 H 0.3794 0.1188 0.8381 0.105 Uiso 1 1 calc R . .
C9 C 0.2712(6) 0.1390(6) 0.8041(3) 0.081(3) Uani 1 1 d . . .
H9 H 0.2770 0.1155 0.7785 0.097 Uiso 1 1 calc R . .
Si1 Si 0.4614(3) 0.3102(3) 0.88341(12) 0.1465(15) Uani 1 1 d D . .
C10 C 0.3662(15) 0.3421(17) 0.9137(9) 0.176(13) Uiso 0.54(2) 1 d PDU A 1
H10A H 0.3339 0.2972 0.9210 0.264 Uiso 0.54(2) 1 calc PR A 1
H10B H 0.3314 0.3766 0.8988 0.264 Uiso 0.54(2) 1 calc PR A 1
H10C H 0.3857 0.3685 0.9365 0.264 Uiso 0.54(2) 1 calc PR A 1
C11 C 0.502(3) 0.2381(18) 0.9196(11) 0.240(19) Uiso 0.54(2) 1 d PDU A 1
H11A H 0.4666 0.1929 0.9197 0.360 Uiso 0.54(2) 1 calc PR A 1
H11B H 0.5024 0.2613 0.9448 0.360 Uiso 0.54(2) 1 calc PR A 1
H11C H 0.5589 0.2231 0.9128 0.360 Uiso 0.54(2) 1 calc PR A 1
C12 C 0.5090(16) 0.3993(12) 0.8743(7) 0.160(12) Uiso 0.54(2) 1 d PDU A 1
C13 C 0.426(2) 0.4544(15) 0.8662(8) 0.178(13) Uiso 0.54(2) 1 d PDU A 1
H13A H 0.3880 0.4510 0.8878 0.267 Uiso 0.54(2) 1 calc PR A 1
H13B H 0.3979 0.4371 0.8432 0.267 Uiso 0.54(2) 1 calc PR A 1
H13C H 0.4439 0.5074 0.8630 0.267 Uiso 0.54(2) 1 calc PR A 1
C14 C 0.5538(18) 0.4377(19) 0.9123(8) 0.168(14) Uiso 0.54(2) 1 d PDU A 1
H14A H 0.5156 0.4351 0.9338 0.252 Uiso 0.54(2) 1 calc PR A 1
H14B H 0.5676 0.4911 0.9070 0.252 Uiso 0.54(2) 1 calc PR A 1
H14C H 0.6045 0.4095 0.9183 0.252 Uiso 0.54(2) 1 calc PR A 1
C15 C 0.5732(16) 0.4016(17) 0.8417(7) 0.146(10) Uiso 0.54(2) 1 d PDU A 1
H15A H 0.5485 0.3800 0.8187 0.219 Uiso 0.54(2) 1 calc PR A 1
H15B H 0.6221 0.3717 0.8488 0.219 Uiso 0.54(2) 1 calc PR A 1
H15C H 0.5896 0.4545 0.8369 0.219 Uiso 0.54(2) 1 calc PR A 1
C101 C 0.4067(15) 0.2983(15) 0.9300(5) 0.101(9) Uiso 0.46(2) 1 d PDU A 2
H10D H 0.3706 0.2534 0.9288 0.152 Uiso 0.46(2) 1 calc PR A 2
H10E H 0.3733 0.3437 0.9352 0.152 Uiso 0.46(2) 1 calc PR A 2
H10F H 0.4477 0.2915 0.9501 0.152 Uiso 0.46(2) 1 calc PR A 2
C111 C 0.540(2) 0.2244(17) 0.8952(14) 0.222(19) Uiso 0.46(2) 1 d PDU A 2
H11D H 0.5087 0.1775 0.8996 0.334 Uiso 0.46(2) 1 calc PR A 2
H11E H 0.5723 0.2371 0.9179 0.334 Uiso 0.46(2) 1 calc PR A 2
H11F H 0.5780 0.2169 0.8738 0.334 Uiso 0.46(2) 1 calc PR A 2
C121 C 0.5353(17) 0.3842(14) 0.8773(7) 0.163(15) Uiso 0.46(2) 1 d PDU A 2
C131 C 0.492(3) 0.4536(18) 0.8542(10) 0.220(18) Uiso 0.46(2) 1 d PDU A 2
H13D H 0.4463 0.4744 0.8690 0.331 Uiso 0.46(2) 1 calc PR A 2
H13E H 0.4715 0.4347 0.8299 0.331 Uiso 0.46(2) 1 calc PR A 2
H13F H 0.5335 0.4938 0.8496 0.331 Uiso 0.46(2) 1 calc PR A 2
C141 C 0.571(2) 0.404(2) 0.9201(8) 0.159(15) Uiso 0.46(2) 1 d PDU A 2
H14D H 0.5256 0.4250 0.9356 0.239 Uiso 0.46(2) 1 calc PR A 2
H14E H 0.6152 0.4422 0.9182 0.239 Uiso 0.46(2) 1 calc PR A 2
H14F H 0.5922 0.3579 0.9319 0.239 Uiso 0.46(2) 1 calc PR A 2
C151 C 0.6098(16) 0.347(2) 0.8551(9) 0.153(13) Uiso 0.46(2) 1 d PDU A 2
H15D H 0.6359 0.3079 0.8708 0.229 Uiso 0.46(2) 1 calc PR A 2
H15E H 0.6507 0.3865 0.8489 0.229 Uiso 0.46(2) 1 calc PR A 2
H15F H 0.5892 0.3238 0.8317 0.229 Uiso 0.46(2) 1 calc PR A 2
C16 C 0.5751(10) 0.1016(12) 0.8165(4) 0.213(8) Uani 1 1 d . . .
H16A H 0.6050 0.1494 0.8212 0.319 Uiso 1 1 calc R . .
H16B H 0.6148 0.0612 0.8104 0.319 Uiso 1 1 calc R . .
H16C H 0.5437 0.0875 0.8392 0.319 Uiso 1 1 calc R . .
C17 C 0.4636(12) 0.0175(8) 0.7575(4) 0.199(8) Uani 1 1 d . . .
H17A H 0.4400 -0.0105 0.7789 0.299 Uiso 1 1 calc R . .
H17B H 0.5113 -0.0106 0.7474 0.299 Uiso 1 1 calc R . .
H17C H 0.4216 0.0229 0.7376 0.299 Uiso 1 1 calc R . .
C18 C 0.5440(11) 0.1769(10) 0.7326(6) 0.162(6) Uani 1 1 d . . .
C19 C 0.4839(13) 0.1799(17) 0.6993(5) 0.285(16) Uani 1 1 d . . .
H19A H 0.4339 0.2078 0.7068 0.428 Uiso 1 1 calc R . .
H19B H 0.4687 0.1279 0.6919 0.428 Uiso 1 1 calc R . .
H19C H 0.5103 0.2058 0.6779 0.428 Uiso 1 1 calc R . .
C20 C 0.5662(15) 0.2530(12) 0.7504(7) 0.314(17) Uani 1 1 d . . .
H20A H 0.5937 0.2853 0.7316 0.471 Uiso 1 1 calc R . .
H20B H 0.6036 0.2446 0.7719 0.471 Uiso 1 1 calc R . .
H20C H 0.5156 0.2782 0.7593 0.471 Uiso 1 1 calc R . .
C21 C 0.6283(12) 0.1331(13) 0.7214(6) 0.259(11) Uani 1 1 d . . .
H21A H 0.6146 0.0833 0.7105 0.389 Uiso 1 1 calc R . .
H21B H 0.6624 0.1259 0.7440 0.389 Uiso 1 1 calc R . .
H21C H 0.6590 0.1634 0.7028 0.389 Uiso 1 1 calc R . .
C22 C 0.1627(8) 0.1093(8) 0.9429(3) 0.102(4) Uani 1 1 d . . .
C23 C 0.1900(10) 0.0595(8) 0.9770(4) 0.151(5) Uani 1 1 d . . .
H23A H 0.2506 0.0596 0.9788 0.227 Uiso 1 1 calc R . .
H23B H 0.1703 0.0072 0.9734 0.227 Uiso 1 1 calc R . .
H23C H 0.1663 0.0803 1.0004 0.227 Uiso 1 1 calc R . .
C24 C 0.0714(9) 0.0957(10) 0.9319(4) 0.172(7) Uani 1 1 d . . .
H24A H 0.0357 0.1073 0.9536 0.259 Uiso 1 1 calc R . .
H24B H 0.0639 0.0422 0.9246 0.259 Uiso 1 1 calc R . .
H24C H 0.0567 0.1288 0.9106 0.259 Uiso 1 1 calc R . .
C25 C 0.1815(8) 0.1937(7) 0.9524(3) 0.128(4) Uani 1 1 d . . .
H25A H 0.1569 0.2066 0.9769 0.192 Uiso 1 1 calc R . .
H25B H 0.1578 0.2266 0.9327 0.192 Uiso 1 1 calc R . .
H25C H 0.2416 0.2013 0.9535 0.192 Uiso 1 1 calc R . .
C26 C 0.2171(6) 0.0854(6) 0.8288(2) 0.074(3) Uani 1 1 d . . .
H26 H 0.2516 0.0396 0.8348 0.089 Uiso 1 1 calc R . .
C27 C 0.1361(7) 0.0553(7) 0.8071(3) 0.089(3) Uani 1 1 d . . .
C28 C 0.0984(10) -0.0150(10) 0.8272(4) 0.117(4) Uani 1 1 d . . .
C29 C 0.1643(9) -0.0605(8) 0.7717(4) 0.105(4) Uani 1 1 d . . .
C30 C 0.0702(7) 0.1184(8) 0.7998(3) 0.124(4) Uani 1 1 d . . .
H30A H 0.0936 0.1573 0.7830 0.186 Uiso 1 1 calc R . .
H30B H 0.0543 0.1419 0.8239 0.186 Uiso 1 1 calc R . .
H30C H 0.0213 0.0957 0.7879 0.186 Uiso 1 1 calc R . .
C31 C 0.2519(8) -0.0927(7) 0.7766(4) 0.137(5) Uani 1 1 d . . .
H31A H 0.2835 -0.0847 0.7533 0.205 Uiso 1 1 calc R . .
H31B H 0.2487 -0.1474 0.7821 0.205 Uiso 1 1 calc R . .
H31C H 0.2796 -0.0665 0.7976 0.205 Uiso 1 1 calc R . .
C32 C 0.1123(12) -0.0956(10) 0.7385(4) 0.146(5) Uani 1 1 d . . .
C33 C 0.1566(12) -0.0727(10) 0.7010(3) 0.194(8) Uani 1 1 d . . .
H33A H 0.2009 -0.1093 0.6955 0.292 Uiso 1 1 calc R . .
H33B H 0.1804 -0.0215 0.7037 0.292 Uiso 1 1 calc R . .
H33C H 0.1164 -0.0727 0.6802 0.292 Uiso 1 1 calc R . .
C34 C 0.1075(12) -0.1843(10) 0.7425(5) 0.206(8) Uani 1 1 d . . .
H34A H 0.0784 -0.2058 0.7206 0.309 Uiso 1 1 calc R . .
H34B H 0.0775 -0.1974 0.7657 0.309 Uiso 1 1 calc R . .
H34C H 0.1637 -0.2054 0.7437 0.309 Uiso 1 1 calc R . .
C35 C 0.0223(10) -0.0597(10) 0.7389(5) 0.188(7) Uani 1 1 d . . .
H35A H 0.0243 -0.0081 0.7282 0.282 Uiso 1 1 calc R . .
H35B H 0.0020 -0.0572 0.7650 0.282 Uiso 1 1 calc R . .
H35C H -0.0151 -0.0914 0.7238 0.282 Uiso 1 1 calc R . .
S50 S 0.45350(19) 1.07051(17) 0.09079(8) 0.0934(8) Uani 1 1 d . . .
O50 O 0.4254(5) 1.0062(4) -0.0177(2) 0.102(2) Uani 1 1 d . . .
O51 O 0.4171(6) 0.9692(5) -0.1470(2) 0.127(3) Uani 1 1 d . . .
O52 O 0.6380(5) 0.8319(5) 0.0560(2) 0.117(3) Uani 1 1 d . C .
O53 O 0.6655(5) 0.9368(4) -0.0011(2) 0.102(2) Uani 1 1 d . B .
O54 O 0.4626(4) 0.8624(4) 0.02005(19) 0.0846(19) Uani 1 1 d . . .
O55 O 0.2560(7) 0.9771(8) 0.1183(3) 0.158(4) Uani 1 1 d . . .
O56 O 0.5439(4) 1.0850(4) 0.07981(19) 0.104(2) Uani 1 1 d . . .
O57 O 0.2916(8) 0.8810(8) 0.1550(3) 0.146(4) Uani 1 1 d . . .
O58 O 0.3698(5) 0.8073(5) 0.1124(2) 0.111(2) Uani 1 1 d . . .
N50 N 0.4264(5) 0.9863(5) -0.0826(3) 0.092(3) Uani 1 1 d . . .
H50 H 0.3968 1.0280 -0.0852 0.110 Uiso 1 1 calc R . .
N51 N 0.4167(4) 0.9946(5) 0.0660(2) 0.080(2) Uani 1 1 d . . .
H51 H 0.3909 0.9999 0.0443 0.096 Uiso 1 1 calc R . .
C50 C 0.4495(7) 0.9656(7) -0.0453(3) 0.082(3) Uani 1 1 d . . .
C51 C 0.4992(6) 0.9018(5) -0.0421(3) 0.057(2) Uani 1 1 d . . .
C52 C 0.5230(8) 0.8647(8) -0.0734(5) 0.118(4) Uani 1 1 d . . .
H52 H 0.5603 0.8235 -0.0696 0.141 Uiso 1 1 calc R . .
C53 C 0.5005(8) 0.8787(7) -0.1098(5) 0.119(4) Uani 1 1 d . . .
H53 H 0.5181 0.8474 -0.1302 0.142 Uiso 1 1 calc R . .
C54 C 0.4466(9) 0.9460(9) -0.1157(4) 0.108(4) Uani 1 1 d . . .
C55 C 0.5312(7) 0.8775(6) -0.0057(4) 0.095(3) Uani 1 1 d . . .
H55 H 0.5631 0.8291 -0.0094 0.115 Uiso 1 1 calc R . .
C56 C 0.5846(6) 0.9330(6) 0.0166(3) 0.077(3) Uani 1 1 d . . .
H56 H 0.5583 0.9846 0.0173 0.092 Uiso 1 1 calc R . .
C57 C 0.5845(8) 0.8959(7) 0.0566(3) 0.093(3) Uani 1 1 d . . .
H57 H 0.5991 0.9331 0.0770 0.112 Uiso 1 1 calc R . .
C58 C 0.4928(7) 0.8685(6) 0.0593(3) 0.091(3) Uani 1 1 d . . .
H58 H 0.4929 0.8161 0.0706 0.109 Uiso 1 1 calc R . .
C59 C 0.4307(7) 0.9197(6) 0.0832(3) 0.083(3) Uani 1 1 d . . .
H59 H 0.4586 0.9295 0.1080 0.099 Uiso 1 1 calc R . .
C60 C 0.3975(9) 1.1524(7) 0.0700(4) 0.112(4) Uani 1 1 d . . .
C61 C 0.3011(9) 1.1388(9) 0.0741(5) 0.160(6) Uani 1 1 d . . .
H61A H 0.2719 1.1875 0.0712 0.240 Uiso 1 1 calc R . .
H61B H 0.2892 1.1174 0.0991 0.240 Uiso 1 1 calc R . .
H61C H 0.2825 1.1033 0.0544 0.240 Uiso 1 1 calc R . .
C62 C 0.4275(9) 1.2209(8) 0.0976(4) 0.154(5) Uani 1 1 d . . .
H62A H 0.3915 1.2653 0.0941 0.231 Uiso 1 1 calc R . .
H62B H 0.4848 1.2348 0.0915 0.231 Uiso 1 1 calc R . .
H62C H 0.4244 1.2039 0.1240 0.231 Uiso 1 1 calc R . .
C63 C 0.4212(8) 1.1695(7) 0.0294(4) 0.131(4) Uani 1 1 d . . .
H63A H 0.3972 1.1308 0.0126 0.196 Uiso 1 1 calc R . .
H63B H 0.4817 1.1689 0.0269 0.196 Uiso 1 1 calc R . .
H63C H 0.4001 1.2199 0.0223 0.196 Uiso 1 1 calc R . .
C64 C 0.3472(8) 0.8773(8) 0.0927(4) 0.105(3) Uani 1 1 d . . .
C65 C 0.2945(10) 0.9196(11) 0.1219(5) 0.119(5) Uani 1 1 d . . .
C66 C 0.3446(13) 0.8132(11) 0.1533(4) 0.140(6) Uani 1 1 d . . .
C67 C 0.2965(7) 0.8589(8) 0.0571(3) 0.131(5) Uani 1 1 d . . .
H67A H 0.3224 0.8163 0.0435 0.196 Uiso 1 1 calc R . .
H67B H 0.2948 0.9037 0.0406 0.196 Uiso 1 1 calc R . .
H67C H 0.2399 0.8448 0.0644 0.196 Uiso 1 1 calc R . .
C68 C 0.4265(11) 0.8276(9) 0.1773(4) 0.164(6) Uani 1 1 d . . .
H68A H 0.4387 0.8823 0.1779 0.247 Uiso 1 1 calc R . .
H68B H 0.4729 0.8004 0.1656 0.247 Uiso 1 1 calc R . .
H68C H 0.4184 0.8089 0.2032 0.247 Uiso 1 1 calc R . .
C69 C 0.2960(12) 0.7364(11) 0.1640(4) 0.145(5) Uani 1 1 d . . .
C70 C 0.2199(11) 0.7302(10) 0.1383(4) 0.176(7) Uani 1 1 d . . .
H70A H 0.2376 0.7301 0.1118 0.265 Uiso 1 1 calc R . .
H70B H 0.1832 0.7737 0.1428 0.265 Uiso 1 1 calc R . .
H70C H 0.1902 0.6828 0.1439 0.265 Uiso 1 1 calc R . .
C71 C 0.2651(12) 0.7451(10) 0.2071(4) 0.211(9) Uani 1 1 d . . .
H71A H 0.2429 0.7966 0.2110 0.317 Uiso 1 1 calc R . .
H71B H 0.3119 0.7367 0.2243 0.317 Uiso 1 1 calc R . .
H71C H 0.2217 0.7075 0.2123 0.317 Uiso 1 1 calc R . .
C72 C 0.3576(13) 0.6655(10) 0.1600(5) 0.193(8) Uani 1 1 d . . .
H72A H 0.3264 0.6180 0.1630 0.290 Uiso 1 1 calc R . .
H72B H 0.4005 0.6686 0.1796 0.290 Uiso 1 1 calc R . .
H72C H 0.3836 0.6666 0.1349 0.290 Uiso 1 1 calc R . .
Si50 Si 0.7131(3) 1.0174(3) -0.01588(16) 0.1649(19) Uani 1 1 d D . .
C73 C 0.754(3) 1.053(3) 0.0307(9) 0.24(3) Uiso 0.372(16) 1 d PDU B 1
H73A H 0.7084 1.0576 0.0488 0.363 Uiso 0.372(16) 1 calc PR B 1
H73B H 0.7800 1.1030 0.0271 0.363 Uiso 0.372(16) 1 calc PR B 1
H73C H 0.7953 1.0170 0.0405 0.363 Uiso 0.372(16) 1 calc PR B 1
C74 C 0.6328(19) 1.0969(19) -0.0345(11) 0.150(15) Uiso 0.372(16) 1 d PDU B 1
H74A H 0.5890 1.1042 -0.0157 0.225 Uiso 0.372(16) 1 calc PR B 1
H74B H 0.6082 1.0800 -0.0584 0.225 Uiso 0.372(16) 1 calc PR B 1
H74C H 0.6622 1.1451 -0.0385 0.225 Uiso 0.372(16) 1 calc PR B 1
C75 C 0.785(2) 0.988(2) -0.0549(9) 0.24(2) Uiso 0.372(16) 1 d PDU B 1
C76 C 0.825(2) 0.911(2) -0.0407(12) 0.186(18) Uiso 0.372(16) 1 d PDU B 1
H76A H 0.8603 0.9212 -0.0187 0.280 Uiso 0.372(16) 1 calc PR B 1
H76B H 0.8584 0.8886 -0.0610 0.280 Uiso 0.372(16) 1 calc PR B 1
H76C H 0.7811 0.8750 -0.0334 0.280 Uiso 0.372(16) 1 calc PR B 1
C77 C 0.845(3) 1.062(3) -0.0616(17) 0.35(4) Uiso 0.372(16) 1 d PDU B 1
H77A H 0.8378 1.0982 -0.0406 0.523 Uiso 0.372(16) 1 calc PR B 1
H77B H 0.8302 1.0871 -0.0855 0.523 Uiso 0.372(16) 1 calc PR B 1
H77C H 0.9029 1.0454 -0.0626 0.523 Uiso 0.372(16) 1 calc PR B 1
C78 C 0.720(3) 0.996(3) -0.0903(8) 0.20(2) Uiso 0.372(16) 1 d PDU B 1
H78A H 0.6833 0.9521 -0.0908 0.300 Uiso 0.372(16) 1 calc PR B 1
H78B H 0.7518 0.9987 -0.1140 0.300 Uiso 0.372(16) 1 calc PR B 1
H78C H 0.6878 1.0429 -0.0873 0.300 Uiso 0.372(16) 1 calc PR B 1
C731 C 0.702(2) 1.0979(15) 0.0171(8) 0.213(13) Uiso 0.628(16) 1 d PDU B 2
H73D H 0.6432 1.1041 0.0238 0.319 Uiso 0.628(16) 1 calc PR B 2
H73E H 0.7220 1.1447 0.0051 0.319 Uiso 0.628(16) 1 calc PR B 2
H73F H 0.7341 1.0878 0.0401 0.319 Uiso 0.628(16) 1 calc PR B 2
C741 C 0.6422(19) 1.043(2) -0.0621(8) 0.253(16) Uiso 0.628(16) 1 d PDU B 2
H74D H 0.5873 1.0604 -0.0538 0.379 Uiso 0.628(16) 1 calc PR B 2
H74E H 0.6364 0.9981 -0.0781 0.379 Uiso 0.628(16) 1 calc PR B 2
H74F H 0.6690 1.0842 -0.0766 0.379 Uiso 0.628(16) 1 calc PR B 2
C751 C 0.8180(14) 0.9908(15) -0.0356(8) 0.178(10) Uiso 0.628(16) 1 d PDU B 2
C761 C 0.8698(16) 0.9678(16) -0.0006(8) 0.197(12) Uiso 0.628(16) 1 d PDU B 2
H76D H 0.8814 1.0131 0.0147 0.295 Uiso 0.628(16) 1 calc PR B 2
H76E H 0.9221 0.9449 -0.0089 0.295 Uiso 0.628(16) 1 calc PR B 2
H76F H 0.8387 0.9308 0.0146 0.295 Uiso 0.628(16) 1 calc PR B 2
C771 C 0.845(2) 1.068(2) -0.0598(11) 0.31(3) Uiso 0.628(16) 1 d PDU B 2
H77D H 0.8264 1.1135 -0.0461 0.471 Uiso 0.628(16) 1 calc PR B 2
H77E H 0.8183 1.0666 -0.0848 0.471 Uiso 0.628(16) 1 calc PR B 2
H77F H 0.9050 1.0692 -0.0628 0.471 Uiso 0.628(16) 1 calc PR B 2
C781 C 0.791(2) 0.9347(19) -0.0705(9) 0.241(15) Uiso 0.628(16) 1 d PDU B 2
H78D H 0.7539 0.8947 -0.0609 0.362 Uiso 0.628(16) 1 calc PR B 2
H78E H 0.8403 0.9113 -0.0815 0.362 Uiso 0.628(16) 1 calc PR B 2
H78F H 0.7619 0.9645 -0.0899 0.362 Uiso 0.628(16) 1 calc PR B 2
Si51 Si 0.7006(6) 0.7986(4) 0.0885(3) 0.308(6) Uani 1 1 d D . .
C79 C 0.8107(19) 0.832(4) 0.099(2) 0.37(5) Uiso 0.36(2) 1 d PDU C 1
H79A H 0.8096 0.8848 0.1075 0.555 Uiso 0.36(2) 1 calc PR C 1
H79B H 0.8442 0.8279 0.0759 0.555 Uiso 0.36(2) 1 calc PR C 1
H79C H 0.8349 0.7995 0.1187 0.555 Uiso 0.36(2) 1 calc PR C 1
C80 C 0.6398(18) 0.7807(19) 0.1383(7) 0.098(12) Uiso 0.36(2) 1 d PDU C 1
H80A H 0.6254 0.8299 0.1497 0.147 Uiso 0.36(2) 1 calc PR C 1
H80B H 0.6757 0.7522 0.1556 0.147 Uiso 0.36(2) 1 calc PR C 1
H80C H 0.5892 0.7515 0.1335 0.147 Uiso 0.36(2) 1 calc PR C 1
C81 C 0.713(2) 0.6974(17) 0.0757(9) 0.21(2) Uiso 0.36(2) 1 d PDU C 1
C82 C 0.772(3) 0.697(2) 0.0375(11) 0.23(3) Uiso 0.36(2) 1 d PDU C 1
H82A H 0.7449 0.7270 0.0175 0.344 Uiso 0.36(2) 1 calc PR C 1
H82B H 0.7795 0.6446 0.0288 0.344 Uiso 0.36(2) 1 calc PR C 1
H82C H 0.8258 0.7196 0.0435 0.344 Uiso 0.36(2) 1 calc PR C 1
C83 C 0.743(3) 0.6505(16) 0.1116(11) 0.20(2) Uiso 0.36(2) 1 d PDU C 1
H83A H 0.7986 0.6663 0.1187 0.300 Uiso 0.36(2) 1 calc PR C 1
H83B H 0.7424 0.5959 0.1056 0.300 Uiso 0.36(2) 1 calc PR C 1
H83C H 0.7046 0.6601 0.1327 0.300 Uiso 0.36(2) 1 calc PR C 1
C84 C 0.623(3) 0.6624(17) 0.0667(12) 0.21(2) Uiso 0.36(2) 1 d PDU C 1
H84A H 0.5997 0.6880 0.0446 0.313 Uiso 0.36(2) 1 calc PR C 1
H84B H 0.5869 0.6702 0.0886 0.313 Uiso 0.36(2) 1 calc PR C 1
H84C H 0.6285 0.6077 0.0616 0.313 Uiso 0.36(2) 1 calc PR C 1
C791 C 0.7725(14) 0.8802(12) 0.1067(6) 0.145(9) Uiso 0.64(2) 1 d PDU C 2
H79D H 0.7389 0.9249 0.1132 0.218 Uiso 0.64(2) 1 calc PR C 2
H79E H 0.8123 0.8939 0.0869 0.218 Uiso 0.64(2) 1 calc PR C 2
H79F H 0.8025 0.8629 0.1292 0.218 Uiso 0.64(2) 1 calc PR C 2
C801 C 0.637(4) 0.756(3) 0.1337(13) 0.46(5) Uiso 0.64(2) 1 d PDU C 2
H80D H 0.6020 0.7961 0.1447 0.684 Uiso 0.64(2) 1 calc PR C 2
H80E H 0.6757 0.7373 0.1528 0.684 Uiso 0.64(2) 1 calc PR C 2
H80F H 0.6012 0.7137 0.1252 0.684 Uiso 0.64(2) 1 calc PR C 2
C811 C 0.765(2) 0.718(2) 0.0775(10) 0.44(4) Uiso 0.64(2) 1 d PD C 2
C821 C 0.8152(14) 0.7565(16) 0.0415(6) 0.172(11) Uiso 0.64(2) 1 d PD C 2
H82D H 0.7769 0.7633 0.0202 0.259 Uiso 0.64(2) 1 calc PR C 2
H82E H 0.8607 0.7228 0.0338 0.259 Uiso 0.64(2) 1 calc PR C 2
H82F H 0.8376 0.8061 0.0490 0.259 Uiso 0.64(2) 1 calc PR C 2
C831 C 0.798(3) 0.693(3) 0.1175(10) 0.31(2) Uiso 0.64(2) 1 d PD C 2
H83D H 0.8449 0.7250 0.1246 0.471 Uiso 0.64(2) 1 calc PR C 2
H83E H 0.8148 0.6396 0.1166 0.471 Uiso 0.64(2) 1 calc PR C 2
H83F H 0.7532 0.6991 0.1362 0.471 Uiso 0.64(2) 1 calc PR C 2
C841 C 0.693(3) 0.6583(19) 0.0667(10) 0.30(2) Uiso 0.64(2) 1 d PD C 2
H84D H 0.6691 0.6720 0.0421 0.453 Uiso 0.64(2) 1 calc PR C 2
H84E H 0.6496 0.6596 0.0861 0.453 Uiso 0.64(2) 1 calc PR C 2
H84F H 0.7164 0.6068 0.0653 0.453 Uiso 0.64(2) 1 calc PR C 2

loop_
_atom_site_aniso_label
_atom_site_aniso_U_11
_atom_site_aniso_U_22
_atom_site_aniso_U_33
_atom_site_aniso_U_23
_atom_site_aniso_U_13
_atom_site_aniso_U_12
S1 0.101(2) 0.0929(19) 0.0738(17) 0.0100(16) 0.0096(16) 0.0094(18)
Si2 0.118(3) 0.138(3) 0.122(3) -0.021(3) 0.041(2) 0.004(3)
O1 0.138(7) 0.089(6) 0.145(7) 0.015(5) 0.018(6) 0.024(5)
O2 0.121(6) 0.096(6) 0.099(5) 0.009(5) 0.045(5) 0.029(5)
O3 0.088(5) 0.091(5) 0.077(4) -0.001(4) -0.002(4) -0.002(5)
O4 0.091(5) 0.109(5) 0.087(5) -0.011(4) -0.006(4) -0.001(5)
O5 0.089(5) 0.123(6) 0.092(5) -0.007(4) 0.024(4) 0.020(4)
O6 0.101(5) 0.130(6) 0.078(4) 0.001(4) -0.006(4) -0.003(5)
O7 0.155(8) 0.150(8) 0.106(6) 0.000(6) 0.033(6) -0.030(6)
O8 0.150(7) 0.113(7) 0.095(6) 0.014(6) -0.008(6) -0.033(6)
O9 0.117(6) 0.102(6) 0.092(6) 0.010(5) -0.017(5) -0.016(5)
N1 0.101(7) 0.098(8) 0.081(6) 0.007(6) 0.006(5) 0.003(6)
N2 0.085(5) 0.091(6) 0.069(5) 0.013(5) 0.011(4) 0.023(5)
C1 0.089(9) 0.110(12) 0.105(10) -0.006(10) -0.012(8) -0.011(8)
C2 0.119(10) 0.084(9) 0.092(8) 0.016(7) 0.026(8) 0.005(8)
C3 0.077(8) 0.129(12) 0.101(9) -0.011(9) 0.016(6) 0.009(8)
C4 0.059(6) 0.059(6) 0.042(5) 0.020(5) 0.019(5) 0.011(5)
C5 0.101(9) 0.081(10) 0.107(11) 0.007(8) -0.014(8) 0.011(8)
C6 0.081(7) 0.119(10) 0.075(7) -0.006(7) -0.002(6) -0.004(8)
C7 0.085(8) 0.105(9) 0.069(7) -0.002(7) 0.013(6) -0.008(7)
C8 0.090(8) 0.105(9) 0.067(7) -0.010(6) 0.024(6) 0.012(7)
C9 0.076(7) 0.091(8) 0.077(7) -0.013(6) 0.006(6) -0.011(7)
Si1 0.157(4) 0.160(4) 0.123(3) -0.028(3) -0.006(3) -0.013(3)
C16 0.148(13) 0.33(3) 0.160(14) -0.021(15) -0.016(11) 0.030(15)
C17 0.30(2) 0.117(11) 0.181(14) -0.062(11) 0.081(15) -0.013(13)
C18 0.134(12) 0.145(13) 0.207(18) -0.002(12) 0.096(13) -0.010(11)
C19 0.21(2) 0.52(5) 0.126(14) 0.10(2) 0.021(14) 0.09(3)
C20 0.38(3) 0.182(19) 0.38(4) -0.03(2) 0.20(3) -0.16(2)
C21 0.216(18) 0.31(3) 0.25(2) 0.01(2) 0.147(17) 0.068(19)
C22 0.106(9) 0.114(10) 0.087(8) 0.015(8) 0.035(7) 0.011(8)
C23 0.210(15) 0.142(12) 0.103(9) 0.027(9) 0.020(10) -0.002(11)
C24 0.112(11) 0.27(2) 0.132(11) -0.028(12) 0.047(9) -0.026(12)
C25 0.160(12) 0.109(10) 0.114(10) 0.007(8) 0.049(9) 0.018(9)
C26 0.081(7) 0.083(7) 0.057(6) -0.002(6) 0.014(5) 0.002(6)
C27 0.096(8) 0.098(9) 0.074(8) 0.008(7) -0.001(7) -0.010(8)
C28 0.134(12) 0.136(13) 0.081(10) -0.002(11) -0.011(9) -0.025(11)
C29 0.128(11) 0.101(11) 0.086(9) -0.003(8) -0.007(8) -0.014(9)
C30 0.102(9) 0.142(11) 0.129(10) 0.012(9) -0.027(8) -0.003(9)
C31 0.129(11) 0.117(10) 0.164(12) -0.022(9) -0.035(9) 0.006(9)
C32 0.180(15) 0.147(15) 0.112(12) 0.015(10) -0.048(11) -0.051(12)
C33 0.35(2) 0.164(13) 0.067(8) -0.019(9) -0.033(12) -0.060(16)
C34 0.28(2) 0.144(15) 0.195(18) -0.038(13) -0.015(15) -0.056(15)
C35 0.154(15) 0.205(17) 0.205(17) 0.008(14) -0.056(13) -0.052(14)
S50 0.109(2) 0.092(2) 0.0796(17) -0.0025(17) -0.0087(17) 0.0008(18)
O50 0.136(6) 0.105(6) 0.064(5) 0.006(4) -0.018(4) 0.039(5)
O51 0.170(8) 0.136(7) 0.077(5) 0.013(5) -0.008(5) 0.000(6)
O52 0.108(5) 0.110(6) 0.134(6) 0.037(5) -0.033(5) 0.031(5)
O53 0.107(6) 0.093(5) 0.106(5) 0.005(4) 0.006(5) -0.008(5)
O54 0.094(5) 0.089(5) 0.071(4) -0.005(4) -0.025(4) -0.014(4)
O55 0.142(9) 0.163(10) 0.169(10) 0.013(9) 0.029(7) 0.007(8)
O56 0.087(5) 0.111(6) 0.113(5) -0.007(4) -0.013(4) -0.006(4)
O57 0.207(11) 0.135(9) 0.096(8) -0.025(7) 0.027(7) -0.019(8)
O58 0.141(6) 0.113(6) 0.078(5) 0.002(5) 0.000(5) -0.035(5)
N50 0.102(6) 0.100(7) 0.074(6) 0.006(5) -0.012(5) 0.017(5)
N51 0.078(5) 0.089(6) 0.074(5) 0.005(5) -0.019(4) -0.001(5)
C50 0.073(7) 0.106(10) 0.067(8) 0.005(7) -0.015(6) -0.009(7)
C51 0.074(6) 0.060(6) 0.036(5) 0.001(5) -0.005(5) 0.024(5)
C52 0.114(10) 0.126(11) 0.113(11) 0.042(10) -0.030(9) -0.014(8)
C53 0.133(10) 0.091(9) 0.132(12) -0.018(9) 0.001(9) 0.033(9)
C54 0.118(10) 0.133(12) 0.073(9) 0.001(9) 0.017(8) -0.018(9)
C55 0.092(8) 0.076(8) 0.118(10) 0.003(8) 0.011(8) 0.016(7)
C56 0.073(7) 0.071(7) 0.087(7) 0.001(6) -0.007(6) 0.004(6)
C57 0.110(9) 0.091(8) 0.079(8) 0.005(6) -0.016(6) 0.011(8)
C58 0.100(9) 0.084(8) 0.089(8) 0.013(7) -0.018(7) -0.026(7)
C59 0.099(8) 0.080(7) 0.069(6) 0.016(6) -0.016(6) 0.003(7)
C60 0.144(12) 0.110(10) 0.084(9) 0.015(8) 0.002(8) 0.041(8)
C61 0.120(12) 0.154(13) 0.207(15) 0.007(11) -0.016(10) 0.045(10)
C62 0.203(14) 0.116(10) 0.142(11) -0.030(10) 0.020(11) 0.007(10)
C63 0.139(11) 0.129(11) 0.123(11) 0.019(9) -0.020(9) 0.020(9)
C64 0.121(10) 0.110(10) 0.084(8) 0.012(9) -0.012(9) -0.018(9)
C65 0.129(13) 0.115(13) 0.112(12) 0.008(12) -0.005(11) -0.019(10)
C66 0.202(16) 0.161(15) 0.056(9) 0.005(9) 0.006(10) -0.085(15)
C67 0.129(10) 0.191(13) 0.072(8) -0.021(8) -0.019(7) -0.027(9)
C68 0.238(17) 0.174(14) 0.081(9) -0.001(9) -0.017(11) -0.026(13)
C69 0.186(15) 0.165(15) 0.084(10) 0.008(10) 0.024(10) -0.076(13)
C70 0.205(15) 0.212(17) 0.113(11) -0.018(11) 0.020(12) -0.110(14)
C71 0.31(2) 0.229(19) 0.094(10) 0.010(11) 0.064(13) -0.109(17)
C72 0.28(2) 0.126(13) 0.174(16) 0.015(12) -0.031(16) -0.042(16)
Si50 0.145(4) 0.150(4) 0.200(5) -0.038(4) 0.032(3) -0.036(3)
Si51 0.388(11) 0.210(7) 0.327(10) -0.039(7) -0.215(10) 0.156(8)

loop_
_atom_type_symbol
_atom_type_description
_atom_type_scat_dispersion_real
_atom_type_scat_dispersion_imag
_atom_type_scat_source
C C 0.0033 0.0016 'International Tables Vol C Tables 4.2.6.8 and 6.1.1.4'
H H 0.0000 0.0000 'International Tables Vol C Tables 4.2.6.8 and 6.1.1.4'
N N 0.0061 0.0033 'International Tables Vol C Tables 4.2.6.8 and 6.1.1.4'
O O 0.0106 0.0060 'International Tables Vol C Tables 4.2.6.8 and 6.1.1.4'
Si Si 0.0817 0.0704 'International Tables Vol C Tables 4.2.6.8 and 6.1.1.4'
S S 0.1246 0.1234 'International Tables Vol C Tables 4.2.6.8 and 6.1.1.4'

loop_
_geom_angle_atom_site_label_1
_geom_angle_atom_site_label_2
_geom_angle_atom_site_label_3
_geom_angle
O6 S1 N2 107.3(4)
O6 S1 C22 104.5(5)
N2 S1 C22 102.7(5)
O5 Si2 C17 108.8(6)
O5 Si2 C16 110.6(6)
C17 Si2 C16 107.9(9)
O5 Si2 C18 103.1(6)
C17 Si2 C18 112.7(8)
C16 Si2 C18 113.7(9)
C6 O3 C9 108.2(8)
C7 O4 Si1 123.9(7)
C8 O5 Si2 131.8(7)
C28 O8 C29 112.7(11)
C29 O9 C27 111.2(8)
C5 N1 C1 127.6(11)
C5 N1 H1 116.2
C1 N1 H1 116.2
C26 N2 S1 114.4(6)
C26 N2 H2A 122.8
S1 N2 H2A 122.8
O1 C1 N1 118.4(13)
O1 C1 C2 128.4(14)
N1 C1 C2 113.1(12)
C3 C2 C1 118.1(12)
C3 C2 H2 121.0
C1 C2 H2 121.0
C4 C3 C2 126.1(11)
C4 C3 H3 116.9
C2 C3 H3 116.9
C3 C4 C5 118.0(10)
C3 C4 C6 119.6(10)
C5 C4 C6 122.3(10)
O2 C5 N1 123.1(13)
O2 C5 C4 119.9(12)
N1 C5 C4 117.1(12)
O3 C6 C4 107.2(9)
O3 C6 C7 105.0(9)
C4 C6 C7 118.4(9)
O3 C6 H6 108.6
C4 C6 H6 108.6
C7 C6 H6 108.6
O4 C7 C6 111.6(9)
O4 C7 C8 114.0(9)
C6 C7 C8 99.7(9)
O4 C7 H7 110.4
C6 C7 H7 110.4
C8 C7 H7 110.4
O5 C8 C7 108.0(9)
O5 C8 C9 108.2(8)
C7 C8 C9 102.3(9)
O5 C8 H8 112.6
C7 C8 H8 112.6
C9 C8 H8 112.6
O3 C9 C26 110.1(8)
O3 C9 C8 105.2(8)
C26 C9 C8 116.5(9)
O3 C9 H9 108.3
C26 C9 H9 108.3
C8 C9 H9 108.3
O4 Si1 C12 106.0(9)
O4 Si1 C121 111.7(9)
C12 Si1 C121 16.6(10)
O4 Si1 C101 123.9(8)
C12 Si1 C101 117.4(11)
C121 Si1 C101 120.2(11)
O4 Si1 C11 120.6(13)
C12 Si1 C11 123.6(15)
C121 Si1 C11 109.4(16)
C101 Si1 C11 60.3(15)
O4 Si1 C10 106.0(10)
C12 Si1 C10 100.8(12)
C121 Si1 C10 112.6(13)
C101 Si1 C10 35.2(9)
C11 Si1 C10 95.4(15)
O4 Si1 C111 100.7(14)
C12 Si1 C111 115.0(15)
C121 Si1 C111 98.5(14)
C101 Si1 C111 91.9(15)
C11 Si1 C111 31.9(13)
C10 Si1 C111 126.7(17)
Si1 C10 H10A 109.5
Si1 C10 H10B 109.5
H10A C10 H10B 109.5
Si1 C10 H10C 109.5
H10A C10 H10C 109.5
H10B C10 H10C 109.5
Si1 C11 H11A 109.5
Si1 C11 H11B 109.5
H11A C11 H11B 109.5
Si1 C11 H11C 109.5
H11A C11 H11C 109.5
H11B C11 H11C 109.5
C15 C12 C14 107.3(18)
C15 C12 C13 113(2)
C14 C12 C13 104.5(18)
C15 C12 Si1 116.6(17)
C14 C12 Si1 113.6(16)
C13 C12 Si1 101.2(16)
C12 C13 H13A 109.5
C12 C13 H13B 109.5
H13A C13 H13B 109.5
C12 C13 H13C 109.5
H13A C13 H13C 109.5
H13B C13 H13C 109.5
C12 C14 H14A 109.5
C12 C14 H14B 109.5
H14A C14 H14B 109.5
C12 C14 H14C 109.5
H14A C14 H14C 109.5
H14B C14 H14C 109.5
C12 C15 H15A 109.5
C12 C15 H15B 109.5
H15A C15 H15B 109.5
C12 C15 H15C 109.5
H15A C15 H15C 109.5
H15B C15 H15C 109.5
Si1 C101 H10D 109.5
Si1 C101 H10E 109.5
H10D C101 H10E 109.5
Si1 C101 H10F 109.5
H10D C101 H10F 109.5
H10E C101 H10F 109.5
Si1 C111 H11D 109.5
Si1 C111 H11E 109.5
H11D C111 H11E 109.5
Si1 C111 H11F 109.5
H11D C111 H11F 109.5
H11E C111 H11F 109.5
C151 C121 C131 113(2)
C151 C121 C141 106(2)
C131 C121 C141 117(2)
C151 C121 Si1 105.7(17)
C131 C121 Si1 109(2)
C141 C121 Si1 106.1(16)
C121 C131 H13D 109.5
C121 C131 H13E 109.5
H13D C131 H13E 109.5
C121 C131 H13F 109.5
H13D C131 H13F 109.5
H13E C131 H13F 109.5
C121 C141 H14D 109.5
C121 C141 H14E 109.5
H14D C141 H14E 109.5
C121 C141 H14F 109.5
H14D C141 H14F 109.5
H14E C141 H14F 109.5
C121 C151 H15D 109.5
C121 C151 H15E 109.5
H15D C151 H15E 109.5
C121 C151 H15F 109.5
H15D C151 H15F 109.5
H15E C151 H15F 109.5
Si2 C16 H16A 109.5
Si2 C16 H16B 109.5
H16A C16 H16B 109.5
Si2 C16 H16C 109.5
H16A C16 H16C 109.5
H16B C16 H16C 109.5
Si2 C17 H17A 109.5
Si2 C17 H17B 109.5
H17A C17 H17B 109.5
Si2 C17 H17C 109.5
H17A C17 H17C 109.5
H17B C17 H17C 109.5
C20 C18 C19 116(2)
C20 C18 C21 108.8(17)
C19 C18 C21 111.3(17)
C20 C18 Si2 105.4(13)
C19 C18 Si2 110.6(13)
C21 C18 Si2 103.8(12)
C18 C19 H19A 109.5
C18 C19 H19B 109.5
H19A C19 H19B 109.5
C18 C19 H19C 109.5
H19A C19 H19C 109.5
H19B C19 H19C 109.5
C18 C20 H20A 109.5
C18 C20 H20B 109.5
H20A C20 H20B 109.5
C18 C20 H20C 109.5
H20A C20 H20C 109.5
H20B C20 H20C 109.5
C18 C21 H21A 109.5
C18 C21 H21B 109.5
H21A C21 H21B 109.5
C18 C21 H21C 109.5
H21A C21 H21C 109.5
H21B C21 H21C 109.5
C24 C22 C25 113.0(11)
C24 C22 C23 112.3(11)
C25 C22 C23 108.3(11)
C24 C22 S1 109.9(9)
C25 C22 S1 110.1(8)
C23 C22 S1 102.7(8)
C22 C23 H23A 109.5
C22 C23 H23B 109.5
H23A C23 H23B 109.5
C22 C23 H23C 109.5
H23A C23 H23C 109.5
H23B C23 H23C 109.5
C22 C24 H24A 109.5
C22 C24 H24B 109.5
H24A C24 H24B 109.5
C22 C24 H24C 109.5
H24A C24 H24C 109.5
H24B C24 H24C 109.5
C22 C25 H25A 109.5
C22 C25 H25B 109.5
H25A C25 H25B 109.5
C22 C25 H25C 109.5
H25A C25 H25C 109.5
H25B C25 H25C 109.5
N2 C26 C9 112.2(8)
N2 C26 C27 110.6(8)
C9 C26 C27 112.9(8)
N2 C26 H26 106.9
C9 C26 H26 106.9
C27 C26 H26 106.9
O9 C27 C30 109.5(9)
O9 C27 C28 102.2(10)
C30 C27 C28 112.0(11)
O9 C27 C26 107.4(8)
C30 C27 C26 113.7(9)
C28 C27 C26 111.3(9)
O7 C28 O8 124.2(15)
O7 C28 C27 127.1(16)
O8 C28 C27 108.7(13)
O9 C29 O8 103.3(10)
O9 C29 C31 112.2(11)
O8 C29 C31 106.9(11)
O9 C29 C32 111.6(11)
O8 C29 C32 106.2(11)
C31 C29 C32 115.7(12)
C27 C30 H30A 109.5
C27 C30 H30B 109.5
H30A C30 H30B 109.5
C27 C30 H30C 109.5
H30A C30 H30C 109.5
H30B C30 H30C 109.5
C29 C31 H31A 109.5
C29 C31 H31B 109.5
H31A C31 H31B 109.5
C29 C31 H31C 109.5
H31A C31 H31C 109.5
H31B C31 H31C 109.5
C29 C32 C33 106.8(12)
C29 C32 C34 110.4(13)
C33 C32 C34 110.9(16)
C29 C32 C35 109.1(14)
C33 C32 C35 109.0(14)
C34 C32 C35 110.5(14)
C32 C33 H33A 109.5
C32 C33 H33B 109.5
H33A C33 H33B 109.5
C32 C33 H33C 109.5
H33A C33 H33C 109.5
H33B C33 H33C 109.5
C32 C34 H34A 109.5
C32 C34 H34B 109.5
H34A C34 H34B 109.5
C32 C34 H34C 109.5
H34A C34 H34C 109.5
H34B C34 H34C 109.5
C32 C35 H35A 109.5
C32 C35 H35B 109.5
H35A C35 H35B 109.5
C32 C35 H35C 109.5
H35A C35 H35C 109.5
H35B C35 H35C 109.5
O56 S50 N51 109.4(4)
O56 S50 C60 103.6(6)
N51 S50 C60 103.4(5)
C57 O52 Si51 130.6(8)
C56 O53 Si50 125.5(7)
C55 O54 C58 108.8(8)
C65 O57 C66 110.4(13)
C64 O58 C66 109.3(11)
C54 N50 C50 125.8(11)
C54 N50 H50 117.1
C50 N50 H50 117.1
C59 N51 S50 115.8(6)
C59 N51 H51 122.1
S50 N51 H51 122.1
O50 C50 C51 124.8(10)
O50 C50 N50 119.3(11)
C51 C50 N50 115.8(11)
C52 C51 C50 119.6(10)
C52 C51 C55 119.1(10)
C50 C51 C55 121.1(10)
C53 C52 C51 128.0(13)
C53 C52 H52 116.0
C51 C52 H52 116.0
C52 C53 C54 115.7(13)
C52 C53 H53 122.2
C54 C53 H53 122.2
O51 C54 N50 118.5(13)
O51 C54 C53 126.6(13)
N50 C54 C53 114.9(12)
C51 C55 O54 109.7(9)
C51 C55 C56 118.2(9)
O54 C55 C56 103.0(9)
C51 C55 H55 108.5
O54 C55 H55 108.5
C56 C55 H55 108.5
O53 C56 C55 108.5(9)
O53 C56 C57 114.4(8)
C55 C56 C57 101.7(9)
O53 C56 H56 110.6
C55 C56 H56 110.6
C57 C56 H56 110.6
O52 C57 C58 109.6(9)
O52 C57 C56 108.5(9)
C58 C57 C56 100.8(9)
O52 C57 H57 112.4
C58 C57 H57 112.4
C56 C57 H57 112.4
O54 C58 C57 106.1(9)
O54 C58 C59 109.4(8)
C57 C58 C59 117.2(9)
O54 C58 H58 107.9
C57 C58 H58 107.9
C59 C58 H58 107.9
N51 C59 C64 112.3(9)
N51 C59 C58 112.6(8)
C64 C59 C58 112.7(10)
N51 C59 H59 106.2
C64 C59 H59 106.2
C58 C59 H59 106.2
C63 C60 C61 111.5(11)
C63 C60 C62 110.3(11)
C61 C60 C62 110.5(11)
C63 C60 S50 114.0(9)
C61 C60 S50 109.2(9)
C62 C60 S50 100.9(8)
C60 C61 H61A 109.5
C60 C61 H61B 109.5
H61A C61 H61B 109.5
C60 C61 H61C 109.5
H61A C61 H61C 109.5
H61B C61 H61C 109.5
C60 C62 H62A 109.5
C60 C62 H62B 109.5
H62A C62 H62B 109.5
C60 C62 H62C 109.5
H62A C62 H62C 109.5
H62B C62 H62C 109.5
C60 C63 H63A 109.5
C60 C63 H63B 109.5
H63A C63 H63B 109.5
C60 C63 H63C 109.5
H63A C63 H63C 109.5
H63B C63 H63C 109.5
O58 C64 C65 103.2(12)
O58 C64 C67 110.3(11)
C65 C64 C67 111.0(11)
O58 C64 C59 106.5(10)
C65 C64 C59 113.0(11)
C67 C64 C59 112.3(10)
O55 C65 O57 119.8(19)
O55 C65 C64 129.0(17)
O57 C65 C64 111.1(15)
O57 C66 O58 104.8(12)
O57 C66 C68 109.5(13)
O58 C66 C68 107.4(13)
O57 C66 C69 112.7(16)
O58 C66 C69 107.5(12)
C68 C66 C69 114.4(15)
C64 C67 H67A 109.5
C64 C67 H67B 109.5
H67A C67 H67B 109.5
C64 C67 H67C 109.5
H67A C67 H67C 109.5
H67B C67 H67C 109.5
C66 C68 H68A 109.5
C66 C68 H68B 109.5
H68A C68 H68B 109.5
C66 C68 H68C 109.5
H68A C68 H68C 109.5
H68B C68 H68C 109.5
C70 C69 C72 113.0(14)
C70 C69 C66 108.1(14)
C72 C69 C66 109.2(15)
C70 C69 C71 108.6(14)
C72 C69 C71 110.6(15)
C66 C69 C71 107.2(12)
C69 C70 H70A 109.5
C69 C70 H70B 109.5
H70A C70 H70B 109.5
C69 C70 H70C 109.5
H70A C70 H70C 109.5
H70B C70 H70C 109.5
C69 C71 H71A 109.5
C69 C71 H71B 109.5
H71A C71 H71B 109.5
C69 C71 H71C 109.5
H71A C71 H71C 109.5
H71B C71 H71C 109.5
C69 C72 H72A 109.5
C69 C72 H72B 109.5
H72A C72 H72B 109.5
C69 C72 H72C 109.5
H72A C72 H72C 109.5
H72B C72 H72C 109.5
O53 Si50 C75 106.0(12)
O53 Si50 C751 108.3(9)
C75 Si50 C751 26.8(12)
O53 Si50 C731 113.6(10)
C75 Si50 C731 137.8(16)
C751 Si50 C731 120.8(13)
O53 Si50 C73 99.7(18)
C75 Si50 C73 121.4(19)
C751 Si50 C73 95.1(18)
C731 Si50 C73 39.2(15)
O53 Si50 C74 112.8(11)
C75 Si50 C74 110.3(15)
C751 Si50 C74 128.8(14)
C731 Si50 C74 67.2(15)
C73 Si50 C74 106.4(19)
O53 Si50 C741 100.3(10)
C75 Si50 C741 79.5(16)
C751 Si50 C741 105.2(13)
C731 Si50 C741 106.2(15)
C73 Si50 C741 145(2)
C74 Si50 C741 39.2(11)
Si50 C73 H73A 109.5
Si50 C73 H73B 109.5
H73A C73 H73B 109.5
Si50 C73 H73C 109.5
H73A C73 H73C 109.5
H73B C73 H73C 109.5
Si50 C74 H74A 109.5
Si50 C74 H74B 109.5
H74A C74 H74B 109.5
Si50 C74 H74C 109.5
H74A C74 H74C 109.5
H74B C74 H74C 109.5
C78 C75 C77 101(3)
C78 C75 C76 126(3)
C77 C75 C76 119(3)
C78 C75 Si50 98.6(19)
C77 C75 Si50 105(2)
C76 C75 Si50 105(2)
C75 C76 H76A 109.5
C75 C76 H76B 109.5
H76A C76 H76B 109.5
C75 C76 H76C 109.5
H76A C76 H76C 109.5
H76B C76 H76C 109.5
C75 C77 H77A 109.5
C75 C77 H77B 109.5
H77A C77 H77B 109.5
C75 C77 H77C 109.5
H77A C77 H77C 109.5
H77B C77 H77C 109.5
C75 C78 H78A 109.5
C75 C78 H78B 109.5
H78A C78 H78B 109.5
C75 C78 H78C 109.5
H78A C78 H78C 109.5
H78B C78 H78C 109.5
Si50 C731 H73D 109.5
Si50 C731 H73E 109.5
H73D C731 H73E 109.5
Si50 C731 H73F 109.5
H73D C731 H73F 109.5
H73E C731 H73F 109.5
Si50 C741 H74D 109.5
Si50 C741 H74E 109.5
H74D C741 H74E 109.5
Si50 C741 H74F 109.5
H74D C741 H74F 109.5
H74E C741 H74F 109.5
C781 C751 C771 100(2)
C781 C751 C761 126(2)
C771 C751 C761 119(2)
C781 C751 Si50 100.7(17)
C771 C751 Si50 102.8(18)
C761 C751 Si50 104.8(17)
C751 C761 H76D 109.5
C751 C761 H76E 109.5
H76D C761 H76E 109.5
C751 C761 H76F 109.5
H76D C761 H76F 109.5
H76E C761 H76F 109.5
C751 C771 H77D 109.5
C751 C771 H77E 109.5
H77D C771 H77E 109.5
C751 C771 H77F 109.5
H77D C771 H77F 109.5
H77E C771 H77F 109.5
C751 C781 H78D 109.5
C751 C781 H78E 109.5
H78D C781 H78E 109.5
C751 C781 H78F 109.5
H78D C781 H78F 109.5
H78E C781 H78F 109.5
O52 Si51 C811 119.2(14)
O52 Si51 C81 103.8(12)
C811 Si51 C81 29.1(11)
O52 Si51 C79 127(3)
C811 Si51 C79 75(3)
C81 Si51 C79 104(2)
O52 Si51 C791 109.6(8)
C811 Si51 C791 107.7(16)
C81 Si51 C791 136.2(14)
C79 Si51 C791 32.7(19)
O52 Si51 C80 111.3(11)
C811 Si51 C80 110.1(15)
C81 Si51 C80 96.7(13)
C79 Si51 C80 109(2)
C791 Si51 C80 96.6(12)
O52 Si51 C801 112(2)
C811 Si51 C801 99.9(17)
C81 Si51 C801 84(2)
C79 Si51 C801 116(4)
C791 Si51 C801 108.2(18)
C80 Si51 C801 13.2(19)
Si51 C79 H79A 109.5
Si51 C79 H79B 109.5
H79A C79 H79B 109.5
Si51 C79 H79C 109.5
H79A C79 H79C 109.5
H79B C79 H79C 109.5
Si51 C80 H80A 109.5
Si51 C80 H80B 109.5
H80A C80 H80B 109.5
Si51 C80 H80C 109.5
H80A C80 H80C 109.5
H80B C80 H80C 109.5
C83 C81 C84 103(3)
C83 C81 C82 119(3)
C84 C81 C82 111(3)
C83 C81 Si51 109.7(18)
C84 C81 Si51 108.5(17)
C82 C81 Si51 105.5(17)
C81 C82 H82A 109.5
C81 C82 H82B 109.5
H82A C82 H82B 109.5
C81 C82 H82C 109.5
H82A C82 H82C 109.5
H82B C82 H82C 109.5
C81 C83 H83A 109.5
C81 C83 H83B 109.5
H83A C83 H83B 109.5
C81 C83 H83C 109.5
H83A C83 H83C 109.5
H83B C83 H83C 109.5
C81 C84 H84A 109.5
C81 C84 H84B 109.5
H84A C84 H84B 109.5
C81 C84 H84C 109.5
H84A C84 H84C 109.5
H84B C84 H84C 109.5
Si51 C791 H79D 109.5
Si51 C791 H79E 109.5
H79D C791 H79E 109.5
Si51 C791 H79F 109.5
H79D C791 H79F 109.5
H79E C791 H79F 109.5
Si51 C801 H80D 109.5
Si51 C801 H80E 109.5
H80D C801 H80E 109.5
Si51 C801 H80F 109.5
H80D C801 H80F 109.5
H80E C801 H80F 109.5
C831 C811 C841 106(3)
C831 C811 C821 130(3)
C841 C811 C821 116(3)
C831 C811 Si51 103(2)
C841 C811 Si51 98(2)
C821 C811 Si51 97.4(18)
C811 C821 H82D 109.5
C811 C821 H82E 109.5
H82D C821 H82E 109.5
C811 C821 H82F 109.5
H82D C821 H82F 109.5
H82E C821 H82F 109.5
C811 C831 H83D 109.5
C811 C831 H83E 109.5
H83D C831 H83E 109.5
C811 C831 H83F 109.5
H83D C831 H83F 109.5
H83E C831 H83F 109.5
C811 C841 H84D 109.5
C811 C841 H84E 109.5
H84D C841 H84E 109.5
C811 C841 H84F 109.5
H84D C841 H84F 109.5
H84E C841 H84F 109.5

loop_
_geom_bond_atom_site_label_1
_geom_bond_atom_site_label_2
_geom_bond_distance
S1 O6 1.512(7)
S1 N2 1.655(7)
S1 C22 1.830(11)
Si2 O5 1.644(7)
Si2 C17 1.858(14)
Si2 C16 1.927(15)
Si2 C18 1.914(16)
O1 C1 1.253(13)
O2 C5 1.243(13)
O3 C6 1.401(11)
O3 C9 1.459(11)
O4 C7 1.399(11)
O4 Si1 1.674(8)
O5 C8 1.422(10)
O7 C28 1.196(15)
O8 C28 1.329(16)
O8 C29 1.457(13)
O9 C29 1.433(13)
O9 C27 1.450(12)
N1 C5 1.311(13)
N1 C1 1.402(15)
N1 H1 0.8600
N2 C26 1.462(10)
N2 H2A 0.8600
C1 C2 1.422(15)
C2 C3 1.330(14)
C2 H2 0.9300
C3 C4 1.339(14)
C3 H3 0.9300
C4 C5 1.376(14)
C4 C6 1.466(13)
C6 C7 1.499(13)
C6 H6 0.9800
C7 C8 1.518(13)
C7 H7 0.9800
C8 C9 1.525(13)
C8 H8 0.9800
C9 C26 1.521(12)
C9 H9 0.9800
Si1 C12 1.734(18)
Si1 C121 1.739(19)
Si1 C101 1.839(16)
Si1 C11 1.88(2)
Si1 C10 1.913(18)
Si1 C111 1.97(2)
C10 H10A 0.9600
C10 H10B 0.9600
C10 H10C 0.9600
C11 H11A 0.9600
C11 H11B 0.9600
C11 H11C 0.9600
C12 C15 1.52(2)
C12 C14 1.63(2)
C12 C13 1.64(2)
C13 H13A 0.9600
C13 H13B 0.9600
C13 H13C 0.9600
C14 H14A 0.9600
C14 H14B 0.9600
C14 H14C 0.9600
C15 H15A 0.9600
C15 H15B 0.9600
C15 H15C 0.9600
C101 H10D 0.9600
C101 H10E 0.9600
C101 H10F 0.9600
C111 H11D 0.9600
C111 H11E 0.9600
C111 H11F 0.9600
C121 C151 1.55(2)
C121 C131 1.59(3)
C121 C141 1.62(2)
C131 H13D 0.9600
C131 H13E 0.9600
C131 H13F 0.9600
C141 H14D 0.9600
C141 H14E 0.9600
C141 H14F 0.9600
C151 H15D 0.9600
C151 H15E 0.9600
C151 H15F 0.9600
C16 H16A 0.9600
C16 H16B 0.9600
C16 H16C 0.9600
C17 H17A 0.9600
C17 H17B 0.9600
C17 H17C 0.9600
C18 C20 1.49(2)
C18 C19 1.49(2)
C18 C21 1.58(2)
C19 H19A 0.9600
C19 H19B 0.9600
C19 H19C 0.9600
C20 H20A 0.9600
C20 H20B 0.9600
C20 H20C 0.9600
C21 H21A 0.9600
C21 H21B 0.9600
C21 H21C 0.9600
C22 C24 1.510(17)
C22 C25 1.516(15)
C22 C23 1.521(15)
C23 H23A 0.9600
C23 H23B 0.9600
C23 H23C 0.9600
C24 H24A 0.9600
C24 H24B 0.9600
C24 H24C 0.9600
C25 H25A 0.9600
C25 H25B 0.9600
C25 H25C 0.9600
C26 C27 1.571(13)
C26 H26 0.9800
C27 C30 1.524(15)
C27 C28 1.516(16)
C29 C31 1.500(15)
C29 C32 1.538(16)
C30 H30A 0.9600
C30 H30B 0.9600
C30 H30C 0.9600
C31 H31A 0.9600
C31 H31B 0.9600
C31 H31C 0.9600
C32 C33 1.528(19)
C32 C34 1.532(19)
C32 C35 1.55(2)
C33 H33A 0.9600
C33 H33B 0.9600
C33 H33C 0.9600
C34 H34A 0.9600
C34 H34B 0.9600
C34 H34C 0.9600
C35 H35A 0.9600
C35 H35B 0.9600
C35 H35C 0.9600
S50 O56 1.500(7)
S50 N51 1.666(8)
S50 C60 1.812(11)
O50 C50 1.243(12)
O51 C54 1.246(13)
O52 C57 1.389(11)
O52 Si51 1.602(9)
O53 C56 1.419(10)
O53 Si50 1.657(8)
O54 C55 1.428(11)
O54 C58 1.445(11)
O55 C65 1.165(15)
O57 C65 1.327(16)
O57 C66 1.436(19)
O58 C64 1.429(13)
O58 C66 1.474(14)
N50 C54 1.377(13)
N50 C50 1.389(12)
N50 H50 0.8600
N51 C59 1.435(11)
N51 H51 0.8600
C50 C51 1.353(13)
C51 C52 1.312(15)
C51 C55 1.420(13)
C52 C53 1.334(15)
C52 H52 0.9300
C53 C54 1.451(16)
C53 H53 0.9300
C55 C56 1.489(13)
C55 H55 0.9800
C56 C57 1.523(13)
C56 H56 0.9800
C57 C58 1.526(14)
C57 H57 0.9800
C58 C59 1.557(14)
C58 H58 0.9800
C59 C64 1.544(14)
C59 H59 0.9800
C60 C63 1.484(14)
C60 C61 1.547(17)
C60 C62 1.591(16)
C61 H61A 0.9600
C61 H61B 0.9600
C61 H61C 0.9600
C62 H62A 0.9600
C62 H62B 0.9600
C62 H62C 0.9600
C63 H63A 0.9600
C63 H63B 0.9600
C63 H63C 0.9600
C64 C65 1.496(19)
C64 C67 1.505(14)
C66 C68 1.558(19)
C66 C69 1.572(19)
C67 H67A 0.9600
C67 H67B 0.9600
C67 H67C 0.9600
C68 H68A 0.9600
C68 H68B 0.9600
C68 H68C 0.9600
C69 C70 1.501(19)
C69 C72 1.56(2)
C69 C71 1.577(17)
C70 H70A 0.9600
C70 H70B 0.9600
C70 H70C 0.9600
C71 H71A 0.9600
C71 H71B 0.9600
C71 H71C 0.9600
C72 H72A 0.9600
C72 H72B 0.9600
C72 H72C 0.9600
Si50 C75 1.83(2)
Si50 C751 1.85(2)
Si50 C731 1.80(2)
Si50 C73 1.84(2)
Si50 C74 1.97(2)
Si50 C741 2.00(2)
C73 H73A 0.9600
C73 H73B 0.9600
C73 H73C 0.9600
C74 H74A 0.9600
C74 H74B 0.9600
C74 H74C 0.9600
C75 C78 1.60(3)
C75 C77 1.61(3)
C75 C76 1.55(3)
C76 H76A 0.9600
C76 H76B 0.9600
C76 H76C 0.9600
C77 H77A 0.9600
C77 H77B 0.9600
C77 H77C 0.9600
C78 H78A 0.9600
C78 H78B 0.9600
C78 H78C 0.9600
C731 H73D 0.9600
C731 H73E 0.9600
C731 H73F 0.9600
C741 H74D 0.9600
C741 H74E 0.9600
C741 H74F 0.9600
C751 C781 1.60(3)
C751 C771 1.62(3)
C751 C761 1.51(2)
C761 H76D 0.9600
C761 H76E 0.9600
C761 H76F 0.9600
C771 H77D 0.9600
C771 H77E 0.9600
C771 H77F 0.9600
C781 H78D 0.9600
C781 H78E 0.9600
C781 H78F 0.9600
Si51 C811 1.76(3)
Si51 C81 1.81(3)
Si51 C79 1.866(15)
Si51 C791 1.912(16)
Si51 C80 1.996(14)
Si51 C801 2.00(2)
C79 H79A 0.9600
C79 H79B 0.9600
C79 H79C 0.9600
C80 H80A 0.9600
C80 H80B 0.9600
C80 H80C 0.9600
C81 C83 1.554(18)
C81 C84 1.573(19)
C81 C82 1.614(18)
C82 H82A 0.9600
C82 H82B 0.9600
C82 H82C 0.9600
C83 H83A 0.9600
C83 H83B 0.9600
C83 H83C 0.9600
C84 H84A 0.9600
C84 H84B 0.9600
C84 H84C 0.9600
C791 H79D 0.9600
C791 H79E 0.9600
C791 H79F 0.9600
C801 H80D 0.9600
C801 H80E 0.9600
C801 H80F 0.9600
C811 C831 1.54(2)
C811 C841 1.58(3)
C811 C821 1.62(2)
C821 H82D 0.9600
C821 H82E 0.9600
C821 H82F 0.9600
C831 H83D 0.9600
C831 H83E 0.9600
C831 H83F 0.9600
C841 H84D 0.9600
C841 H84E 0.9600
C841 H84F 0.9600
